data_7032383
loop_
_publ_author_name
'Carrasco, Carlos J.'
'Montilla, Francisco'
'Alvarez, Eleuterio'
'Mealli, Carlo'
'Manca, Gabriele'
'Galindo, Agust\'in'

_publ_section_title
;
 Experimental and theoretical insights into the
 oxodiperoxomolybdenum-catalysed sulphide oxidation using hydrogen
 peroxide in ionic liquids.
;
_journal_issue 36
_journal_name_full 'Dalton transactions (Cambridge, England : 2003)'
_journal_page_first 13711
_journal_page_last 13730
_journal_paper_doi 10.1039/c4dt01733a
_journal_volume 43
_journal_year 2014
_chemical_formula_moiety 'C8 H12 Mo8 N4 O26, 4(C4 H7 N2), 2(H2 O)'
_chemical_formula_sum 'C24 H44 Mo8 N12 O28'
_chemical_formula_weight 1716.23
_chemical_name_systematic
;
  ?
;
_space_group_IT_number 9
_symmetry_cell_setting monoclinic
_symmetry_space_group_name_Hall 'C -2yc'
_symmetry_space_group_name_H-M 'C 1 c 1'
_atom_sites_solution_hydrogens geom
_atom_sites_solution_primary direct
_atom_sites_solution_secondary difmap
_audit_creation_method SHELXL-97
_cell_angle_alpha 90.00
_cell_angle_beta 98.482(2)
_cell_angle_gamma 90.00
_cell_formula_units_Z 4
_cell_length_a 19.1767(5)
_cell_length_b 11.3151(4)
_cell_length_c 23.0147(7)
_cell_measurement_reflns_used 8840
_cell_measurement_temperature 173(2)
_cell_measurement_theta_max 30.48
_cell_measurement_theta_min 2.86
_cell_volume 4939.3(3)
_computing_cell_refinement 'APEX2 Software Suite (Bruker, 2007)'
_computing_data_collection 'APEX2 Software Suite (Bruker, 2007)'
_computing_data_reduction 'APEX2 Software Suite (Bruker, 2007)'
_computing_molecular_graphics 'SHELXTL (Sheldrick, 2008)'
_computing_publication_material 'SHELXTL and publCIF (Westrip, 2010)'
_computing_structure_refinement 'SHELXL97 (Sheldrick, 2008)'
_computing_structure_solution 'SIR2002 (Burla et al., 2003)'
_diffrn_ambient_temperature 173(2)
_diffrn_detector_area_resol_mean 8.26
_diffrn_measured_fraction_theta_full 0.997
_diffrn_measured_fraction_theta_max 0.997
_diffrn_measurement_device_type
;
  Bruker-Nonius X8kappa APEX II CCD area detector
;
_diffrn_measurement_method 'phi and omega scans with narrow frames'
_diffrn_radiation_monochromator graphite
_diffrn_radiation_source 'fine-focus sealed tube'
_diffrn_radiation_type MoK\a
_diffrn_radiation_wavelength 0.71073
_diffrn_reflns_av_R_equivalents 0.0196
_diffrn_reflns_av_sigmaI/netI 0.0183
_diffrn_reflns_limit_h_max 22
_diffrn_reflns_limit_h_min -22
_diffrn_reflns_limit_k_max 12
_diffrn_reflns_limit_k_min -13
_diffrn_reflns_limit_l_max 26
_diffrn_reflns_limit_l_min -27
_diffrn_reflns_number 25228
_diffrn_reflns_theta_full 25.25
_diffrn_reflns_theta_max 25.25
_diffrn_reflns_theta_min 2.86
_diffrn_standards_decay_% 0
_exptl_absorpt_coefficient_mu 2.061
_exptl_absorpt_correction_T_max 0.3963
_exptl_absorpt_correction_T_min 0.3715
_exptl_absorpt_correction_type multi-scan
_exptl_absorpt_process_details
;
program SADABS, Bruker (2001).
;
_exptl_crystal_colour colourless
_exptl_crystal_density_diffrn 2.308
_exptl_crystal_density_method 'not measured'
_exptl_crystal_description prism
_exptl_crystal_F_000 3328
_exptl_crystal_size_max 0.50
_exptl_crystal_size_mid 0.45
_exptl_crystal_size_min 0.45
_refine_diff_density_max 0.631
_refine_diff_density_min -0.470
_refine_diff_density_rms 0.079
_refine_ls_extinction_method none
_refine_ls_goodness_of_fit_ref 1.078
_refine_ls_hydrogen_treatment mixed
_refine_ls_matrix_type full
_refine_ls_number_parameters 692
_refine_ls_number_reflns 6510
_refine_ls_number_restraints 544
_refine_ls_restrained_S_all 1.035
_refine_ls_R_factor_all 0.0179
_refine_ls_R_factor_gt 0.0173
_refine_ls_shift/su_max 0.003
_refine_ls_shift/su_mean 0.000
_refine_ls_structure_factor_coef Fsqd
_refine_ls_weighting_details 'calc w=1/[\s^2^(Fo^2^)+(0.0268P)^2^+7.5963P] where P=(Fo^2^+2Fc^2^)/3'
_refine_ls_weighting_scheme calc
_refine_ls_wR_factor_gt 0.0451
_refine_ls_wR_factor_ref 0.0453
_reflns_number_gt 6367
_reflns_number_total 6510
_reflns_threshold_expression >2sigma(I)
_cod_duplicate_entry 7031708
_cod_data_source_file c4dt01733a2.cif
_cod_data_source_block 1
_cod_depositor_comments
;
The following automatic conversions were performed:

'_symmetry_cell_setting' value 'Monoclinic' changed to 'monoclinic'
according to
/usr/data/users/saulius/crontab/automatic-downloads/current/RSC/lib/dictionaries/cif_core.dic
dictionary named 'cif_core.dic' version 2.4.2 from 2011-04-26.

Automatic conversion script
Id: cif_fix_values 2281 2013-09-26 08:29:07Z andrius 
;
_cod_original_sg_symbol_H-M 'C c'
_cod_database_code 7032383

loop_
_symmetry_equiv_pos_as_xyz
'x, y, z'
'x, -y, z+1/2'
'x+1/2, y+1/2, z'
'x+1/2, -y+1/2, z+1/2'

loop_
_atom_site_label
_atom_site_type_symbol
_atom_site_fract_x
_atom_site_fract_y
_atom_site_fract_z
_atom_site_U_iso_or_equiv
_atom_site_adp_type
_atom_site_occupancy
_atom_site_symmetry_multiplicity
_atom_site_calc_flag
_atom_site_refinement_flags
Mo1 Mo 0.628356(18) 0.93944(3) 0.865023(15) 0.01166(9) Uani 1 1 d U
Mo2 Mo 0.664769(19) 1.16697(3) 0.950462(16) 0.01198(8) Uani 1 1 d U
Mo3 Mo 0.690263(17) 0.94317(4) 1.041775(15) 0.01081(9) Uani 1 1 d U
Mo4 Mo 0.752204(19) 1.19024(3) 1.111854(16) 0.01219(8) Uani 1 1 d U
Mo5 Mo 0.742230(19) 0.72617(3) 0.864571(15) 0.01141(8) Uani 1 1 d U
Mo6 Mo 0.801964(18) 0.97141(3) 0.936581(15) 0.01060(9) Uani 1 1 d U
Mo7 Mo 0.825694(19) 0.74459(3) 1.026893(15) 0.01183(8) Uani 1 1 d U
Mo8 Mo 0.863460(18) 0.97354(4) 1.111295(15) 0.01230(9) Uani 1 1 d U
O1 O 0.61510(17) 0.9322(3) 0.79033(13) 0.0184(7) Uani 1 1 d U
O2 O 0.54668(17) 0.9342(3) 0.88454(14) 0.0189(7) Uani 1 1 d U
O3 O 0.64768(17) 1.1084(3) 0.87012(13) 0.0133(7) Uani 1 1 d U
O4 O 0.65372(16) 0.7735(3) 0.88448(13) 0.0141(6) Uani 1 1 d U
O5 O 0.57864(16) 1.1829(3) 0.95838(14) 0.0175(7) Uani 1 1 d U
O6 O 0.69419(18) 1.3079(3) 0.94159(13) 0.0191(7) Uani 1 1 d U
O7 O 0.67988(16) 0.9764(3) 0.95680(13) 0.0124(6) Uani 1 1 d U
O8 O 0.78389(16) 1.1236(3) 0.93823(13) 0.0119(6) Uani 1 1 d U
O9 O 0.60648(18) 0.9496(3) 1.05731(14) 0.0174(7) Uani 1 1 d U
O10 O 0.69889(15) 1.1331(3) 1.03279(13) 0.0104(6) Uani 1 1 d U
O11 O 0.70738(16) 0.7919(3) 1.03783(13) 0.0144(6) Uani 1 1 d U
O12 O 0.81198(16) 0.9365(3) 1.02084(13) 0.0093(6) Uani 1 1 d U
O13 O 0.75408(16) 1.3358(3) 1.09409(14) 0.0205(7) Uani 1 1 d U
O14 O 0.77288(17) 1.1860(3) 1.18727(14) 0.0198(7) Uani 1 1 d U
O15 O 0.74498(16) 0.9908(3) 1.11184(13) 0.0127(6) Uani 1 1 d U
O16 O 0.84031(16) 1.1392(3) 1.09176(13) 0.0138(6) Uani 1 1 d U
O17 O 0.72199(17) 0.7218(3) 0.78930(14) 0.0163(7) Uani 1 1 d U
O18 O 0.74510(16) 0.5821(3) 0.88601(13) 0.0199(7) Uani 1 1 d U
O19 O 0.74770(16) 0.9217(3) 0.86474(13) 0.0095(6) Uani 1 1 d U
O20 O 0.88562(17) 0.9656(3) 0.92295(15) 0.0180(7) Uani 1 1 d U
O21 O 0.79145(15) 0.7828(3) 0.94557(13) 0.0125(6) Uani 1 1 d U
O22 O 0.91162(17) 0.7247(3) 1.01882(14) 0.0185(7) Uani 1 1 d U
O23 O 0.79429(16) 0.6040(3) 1.03428(13) 0.0181(7) Uani 1 1 d U
O24 O 0.84249(16) 0.8034(3) 1.10680(12) 0.0137(6) Uani 1 1 d U
O25 O 0.87682(17) 0.9800(3) 1.18609(13) 0.0187(7) Uani 1 1 d U
O26 O 0.94472(17) 0.9774(3) 1.09166(15) 0.0199(7) Uani 1 1 d U
N1 N 0.6424(2) 1.1989(3) 1.13099(16) 0.0143(8) Uani 1 1 d U
N2 N 0.63151(19) 1.2390(3) 1.18456(15) 0.0171(8) Uani 1 1 d DU
H2N H 0.6647(17) 1.242(4) 1.2133(13) 0.021 Uiso 1 1 d D
C1 C 0.5780(2) 1.2010(4) 1.09771(19) 0.0163(9) Uani 1 1 d U
H1 H 0.5688 1.1789 1.0575 0.020 Uiso 1 1 calc R
C2 C 0.5279(2) 1.2399(4) 1.13042(19) 0.0191(9) Uani 1 1 d U
H2 H 0.4787 1.2476 1.1177 0.023 Uiso 1 1 calc R
C3 C 0.5639(2) 1.2653(4) 1.18585(19) 0.0201(9) Uani 1 1 d U
C4 C 0.5380(3) 1.3091(5) 1.2400(2) 0.0294(12) Uani 1 1 d U
H4A H 0.5258 1.2417 1.2633 0.044 Uiso 1 1 calc R
H4B H 0.4962 1.3585 1.2289 0.044 Uiso 1 1 calc R
H4C H 0.5750 1.3560 1.2633 0.044 Uiso 1 1 calc R
N3 N 0.8517(2) 0.7345(3) 0.84557(17) 0.0165(8) Uani 1 1 d U
N4 N 0.86525(19) 0.7560(3) 0.79030(16) 0.0181(8) Uani 1 1 d DU
H4N H 0.8327(18) 0.778(4) 0.7634(15) 0.022 Uiso 1 1 d D
C5 C 0.9149(2) 0.7216(4) 0.8779(2) 0.0184(10) Uani 1 1 d U
H5 H 0.9224 0.7061 0.9190 0.022 Uiso 1 1 calc R
C6 C 0.9684(2) 0.7339(4) 0.8436(2) 0.0235(10) Uani 1 1 d U
H6 H 1.0177 0.7276 0.8560 0.028 Uiso 1 1 calc R
C7 C 0.9342(2) 0.7574(4) 0.7869(2) 0.0202(10) Uani 1 1 d U
C8 C 0.9624(3) 0.7805(5) 0.7313(2) 0.0267(11) Uani 1 1 d U
H8A H 0.9236 0.7800 0.6984 0.040 Uiso 1 1 calc R
H8B H 0.9966 0.7190 0.7253 0.040 Uiso 1 1 calc R
H8C H 0.9856 0.8579 0.7335 0.040 Uiso 1 1 calc R
N5 N 0.8407(3) 0.2368(4) 0.76195(19) 0.0334(10) Uani 1 1 d DU
H5N H 0.819(3) 0.171(3) 0.757(3) 0.040 Uiso 1 1 d D
N6 N 0.8503(2) 0.2950(4) 0.71259(18) 0.0273(9) Uani 1 1 d DU
H6N H 0.849(3) 0.266(4) 0.6783(10) 0.033 Uiso 1 1 d D
C9 C 0.8648(3) 0.3047(6) 0.8071(3) 0.0482(15) Uani 1 1 d U
H9 H 0.8639 0.2859 0.8472 0.058 Uiso 1 1 calc R
C10 C 0.8910(3) 0.4061(6) 0.7869(3) 0.0515(15) Uani 1 1 d U
H10 H 0.9121 0.4699 0.8099 0.062 Uiso 1 1 calc R
C11 C 0.8811(3) 0.3982(5) 0.7266(2) 0.0375(12) Uani 1 1 d U
C12 C 0.8962(4) 0.4824(6) 0.6782(3) 0.0568(18) Uani 1 1 d U
H12A H 0.8810 0.4461 0.6398 0.085 Uiso 1 1 calc R
H12B H 0.9469 0.4989 0.6828 0.085 Uiso 1 1 calc R
H12C H 0.8704 0.5565 0.6811 0.085 Uiso 1 1 calc R
N7 N 0.6657(2) 0.2686(3) 0.79068(17) 0.0239(8) Uani 1 1 d DU
H7N H 0.666(3) 0.207(3) 0.8119(19) 0.029 Uiso 1 1 d D
N8 N 0.6570(2) 0.2623(4) 0.73103(17) 0.0241(9) Uani 1 1 d DU
H8N H 0.646(3) 0.200(3) 0.711(2) 0.029 Uiso 1 1 d D
C13 C 0.6851(3) 0.3778(5) 0.8060(2) 0.0327(12) Uani 1 1 d U
H13 H 0.6941 0.4069 0.8452 0.039 Uiso 1 1 calc R
C14 C 0.6901(3) 0.4419(4) 0.7566(2) 0.0334(12) Uani 1 1 d U
H14 H 0.7041 0.5222 0.7549 0.040 Uiso 1 1 calc R
C15 C 0.6708(3) 0.3669(4) 0.7095(2) 0.0269(11) Uani 1 1 d U
C16 C 0.6647(4) 0.3888(5) 0.6450(2) 0.0469(15) Uani 1 1 d U
H16A H 0.6855 0.3225 0.6262 0.070 Uiso 1 1 calc R
H16B H 0.6896 0.4619 0.6380 0.070 Uiso 1 1 calc R
H16C H 0.6148 0.3965 0.6283 0.070 Uiso 1 1 calc R
N9 N 0.6513(2) 0.4548(4) 0.50250(17) 0.0218(8) Uani 1 1 d DU
H9N H 0.6925(11) 0.446(5) 0.5214(19) 0.026 Uiso 1 1 d D
N10 N 0.6158(2) 0.3891(4) 0.46038(18) 0.0272(9) Uani 1 1 d DU
H10N H 0.640(2) 0.348(4) 0.440(2) 0.033 Uiso 1 1 d D
C17 C 0.6099(3) 0.5401(4) 0.5154(2) 0.0242(11) Uani 1 1 d U
H17 H 0.6225 0.5996 0.5442 0.029 Uiso 1 1 calc R
C18 C 0.5456(3) 0.5299(4) 0.4810(2) 0.0259(11) Uani 1 1 d U
H18 H 0.5058 0.5797 0.4811 0.031 Uiso 1 1 calc R
C19 C 0.5509(3) 0.4308(5) 0.4458(2) 0.0294(12) Uani 1 1 d U
C20 C 0.4997(3) 0.3693(7) 0.4001(3) 0.0562(19) Uani 1 1 d U
H20A H 0.4903 0.4191 0.3650 0.084 Uiso 1 1 calc R
H20B H 0.4556 0.3548 0.4156 0.084 Uiso 1 1 calc R
H20C H 0.5198 0.2938 0.3898 0.084 Uiso 1 1 calc R
N11 N 0.3392(2) 0.1367(4) 0.47285(19) 0.0249(9) Uani 1 1 d DU
H11N H 0.2962(9) 0.154(5) 0.461(2) 0.030 Uiso 1 1 d D
N12 N 0.3775(2) 0.2081(4) 0.51156(18) 0.0230(9) Uani 1 1 d DU
H12N H 0.364(3) 0.274(2) 0.524(2) 0.028 Uiso 1 1 d D
C21 C 0.3813(3) 0.0512(4) 0.4577(2) 0.0246(11) Uani 1 1 d U
H21 H 0.3675 -0.0122 0.4314 0.030 Uiso 1 1 calc R
C22 C 0.4485(3) 0.0719(5) 0.4871(2) 0.0262(11) Uani 1 1 d U
H22 H 0.4896 0.0266 0.4843 0.031 Uiso 1 1 calc R
C23 C 0.4443(3) 0.1708(4) 0.5214(2) 0.0233(10) Uani 1 1 d U
C24 C 0.4972(3) 0.2380(5) 0.5625(3) 0.0385(14) Uani 1 1 d U
H24A H 0.4785 0.3165 0.5693 0.058 Uiso 1 1 calc R
H24B H 0.5408 0.2461 0.5453 0.058 Uiso 1 1 calc R
H24C H 0.5071 0.1954 0.5999 0.058 Uiso 1 1 calc R
O27 O 0.59519(19) 0.0629(3) 0.68431(14) 0.0315(8) Uani 1 1 d .
H27A H 0.5658 0.0333 0.6570 0.038 Uiso 1 1 d R
H27B H 0.5940 0.0217 0.7150 0.038 Uiso 1 1 d R
O28 O 0.7642(2) 0.0408(3) 0.76056(18) 0.0346(9) Uani 1 1 d .
H28A H 0.769(3) 0.030(5) 0.794(3) 0.042 Uiso 1 1 d .
H28B H 0.770(3) -0.009(6) 0.737(3) 0.042 Uiso 1 1 d .

loop_
_atom_site_aniso_label
_atom_site_aniso_U_11
_atom_site_aniso_U_22
_atom_site_aniso_U_33
_atom_site_aniso_U_23
_atom_site_aniso_U_13
_atom_site_aniso_U_12
Mo1 0.01004(19) 0.0138(2) 0.01040(19) -0.00006(14) -0.00083(14) -0.00109(15)
Mo2 0.01231(18) 0.01300(19) 0.00994(17) 0.00037(15) -0.00071(14) 0.00060(16)
Mo3 0.00905(18) 0.0141(2) 0.00891(19) 0.00005(14) -0.00005(14) -0.00160(15)
Mo4 0.01060(18) 0.0151(2) 0.01013(18) -0.00221(15) -0.00081(14) -0.00004(15)
Mo5 0.01134(18) 0.01280(19) 0.00944(18) -0.00037(14) -0.00061(14) -0.00098(15)
Mo6 0.00924(18) 0.0126(2) 0.00956(19) 0.00019(14) -0.00008(14) -0.00174(15)
Mo7 0.01188(18) 0.01328(19) 0.00938(17) 0.00039(15) -0.00153(13) 0.00033(16)
Mo8 0.01056(19) 0.0149(2) 0.01047(19) -0.00017(15) -0.00165(14) -0.00017(15)
O1 0.0225(18) 0.0172(18) 0.0139(16) -0.0007(12) -0.0025(13) -0.0009(14)
O2 0.0135(16) 0.0201(18) 0.0223(18) 0.0001(13) -0.0003(13) -0.0011(13)
O3 0.0217(17) 0.0107(15) 0.0078(14) 0.0007(12) 0.0032(12) 0.0006(13)
O4 0.0131(15) 0.0146(16) 0.0148(16) 0.0010(12) 0.0027(12) -0.0022(13)
O5 0.0159(16) 0.0223(18) 0.0138(16) 0.0007(12) 0.0003(13) 0.0011(13)
O6 0.0253(17) 0.0135(17) 0.0166(16) 0.0003(12) -0.0034(13) -0.0054(14)
O7 0.0126(16) 0.0131(16) 0.0112(14) -0.0010(11) 0.0013(12) -0.0028(11)
O8 0.0153(15) 0.0087(15) 0.0102(15) -0.0008(12) -0.0032(12) 0.0023(13)
O9 0.0152(17) 0.0204(18) 0.0173(17) 0.0015(13) 0.0042(13) 0.0012(13)
O10 0.0085(15) 0.0106(15) 0.0101(14) -0.0032(12) -0.0054(11) 0.0041(12)
O11 0.0150(15) 0.0171(16) 0.0098(15) 0.0001(12) -0.0023(12) -0.0002(13)
O12 0.0117(16) 0.0111(15) 0.0047(13) -0.0016(11) 0.0000(12) -0.0044(11)
O13 0.0125(15) 0.0166(17) 0.031(2) 0.0051(13) -0.0016(14) -0.0007(13)
O14 0.0143(16) 0.032(2) 0.0126(15) -0.0059(13) 0.0003(12) 0.0044(14)
O15 0.0124(14) 0.0158(15) 0.0089(14) 0.0011(12) -0.0014(11) 0.0014(13)
O16 0.0172(15) 0.0107(15) 0.0153(16) -0.0009(12) 0.0082(12) -0.0002(13)
O17 0.0172(16) 0.0178(17) 0.0129(15) -0.0002(12) -0.0014(12) 0.0027(13)
O18 0.0212(16) 0.0183(17) 0.0189(17) 0.0015(12) -0.0011(13) -0.0008(13)
O19 0.0060(14) 0.0185(16) 0.0039(13) -0.0013(12) 0.0003(11) 0.0001(13)
O20 0.0109(16) 0.0223(19) 0.0202(18) -0.0018(13) 0.0004(13) -0.0038(13)
O21 0.0124(16) 0.0127(15) 0.0118(14) -0.0020(11) -0.0002(11) 0.0016(12)
O22 0.0144(16) 0.025(2) 0.0147(17) -0.0003(13) -0.0033(13) 0.0024(13)
O23 0.0199(16) 0.0149(17) 0.0188(16) 0.0014(12) 0.0007(13) 0.0013(13)
O24 0.0193(16) 0.0130(15) 0.0084(14) -0.0009(11) 0.0004(12) 0.0000(13)
O25 0.0206(17) 0.0230(18) 0.0116(16) -0.0010(12) -0.0004(13) -0.0015(14)
O26 0.0159(17) 0.0190(18) 0.0252(18) -0.0010(13) 0.0045(14) 0.0005(13)
N1 0.0149(17) 0.019(2) 0.0083(18) -0.0015(14) -0.0015(14) 0.0014(15)
N2 0.0149(18) 0.025(2) 0.0102(18) -0.0010(15) -0.0017(14) 0.0042(16)
C1 0.015(2) 0.022(3) 0.010(2) 0.0014(17) -0.0056(16) 0.0001(18)
C2 0.013(2) 0.023(3) 0.019(2) 0.0005(18) -0.0025(17) 0.0028(18)
C3 0.018(2) 0.024(3) 0.019(2) -0.0017(18) 0.0032(18) -0.0005(19)
C4 0.021(3) 0.046(3) 0.021(3) -0.008(2) 0.005(2) 0.013(2)
N3 0.0153(18) 0.021(2) 0.0127(19) -0.0035(15) 0.0011(15) 0.0031(15)
N4 0.0145(18) 0.026(2) 0.0137(18) 0.0049(16) 0.0014(14) 0.0058(16)
C5 0.017(2) 0.020(3) 0.017(2) 0.0011(18) 0.0019(18) 0.0016(19)
C6 0.011(2) 0.038(3) 0.021(2) 0.004(2) -0.0005(17) 0.002(2)
C7 0.016(2) 0.019(2) 0.025(2) 0.0009(19) 0.0045(18) -0.0001(18)
C8 0.021(3) 0.038(3) 0.023(3) 0.005(2) 0.007(2) 0.002(2)
N5 0.043(3) 0.035(3) 0.022(2) -0.0027(19) 0.0069(19) 0.005(2)
N6 0.033(2) 0.027(2) 0.021(2) -0.0098(17) -0.0002(18) -0.0017(19)
C9 0.056(4) 0.059(4) 0.027(3) -0.009(3) -0.003(3) 0.019(3)
C10 0.054(4) 0.052(4) 0.046(3) -0.031(3) -0.001(3) -0.001(3)
C11 0.036(3) 0.035(3) 0.041(3) -0.017(2) 0.005(2) -0.001(2)
C12 0.066(4) 0.036(4) 0.070(4) -0.009(3) 0.016(4) -0.016(3)
N7 0.040(2) 0.0157(19) 0.0155(19) 0.0014(15) 0.0023(17) -0.0049(18)
N8 0.035(2) 0.018(2) 0.021(2) -0.0051(16) 0.0060(17) -0.0051(18)
C13 0.052(3) 0.027(3) 0.019(2) -0.0042(19) 0.003(2) -0.004(2)
C14 0.058(4) 0.017(2) 0.025(3) 0.0038(19) 0.008(2) -0.007(2)
C15 0.037(3) 0.026(3) 0.017(2) 0.0025(19) 0.001(2) -0.001(2)
C16 0.078(5) 0.038(3) 0.024(3) 0.005(2) 0.008(3) -0.009(3)
N9 0.0169(19) 0.024(2) 0.023(2) 0.0031(17) -0.0015(16) 0.0031(17)
N10 0.023(2) 0.032(2) 0.027(2) -0.0083(18) 0.0052(17) 0.0056(19)
C17 0.028(3) 0.019(3) 0.026(3) -0.0002(19) 0.007(2) 0.001(2)
C18 0.024(2) 0.023(3) 0.032(3) -0.006(2) 0.006(2) 0.006(2)
C19 0.022(2) 0.034(3) 0.031(3) -0.013(2) 0.003(2) 0.008(2)
C20 0.031(3) 0.063(5) 0.067(4) -0.038(4) -0.015(3) 0.018(3)
N11 0.0156(18) 0.026(2) 0.033(2) -0.0009(18) 0.0029(17) 0.0041(18)
N12 0.021(2) 0.021(2) 0.028(2) -0.0024(17) 0.0058(16) 0.0095(18)
C21 0.024(3) 0.024(3) 0.026(3) -0.0037(19) 0.004(2) 0.001(2)
C22 0.017(2) 0.027(3) 0.034(3) -0.010(2) 0.003(2) 0.006(2)
C23 0.019(2) 0.024(3) 0.027(3) -0.0014(19) 0.0017(18) 0.0045(19)
C24 0.031(3) 0.035(3) 0.046(3) -0.021(3) -0.004(2) 0.008(2)
O27 0.048(2) 0.0265(19) 0.0186(17) -0.0025(14) 0.0014(15) -0.0060(16)
O28 0.051(2) 0.031(2) 0.025(2) 0.0049(16) 0.0173(19) 0.0086(18)

loop_
_atom_type_symbol
_atom_type_description
_atom_type_scat_dispersion_real
_atom_type_scat_dispersion_imag
_atom_type_scat_source
C C 0.0033 0.0016 'International Tables Vol C Tables 4.2.6.8 and 6.1.1.4'
H H 0.0000 0.0000 'International Tables Vol C Tables 4.2.6.8 and 6.1.1.4'
N N 0.0061 0.0033 'International Tables Vol C Tables 4.2.6.8 and 6.1.1.4'
O O 0.0106 0.0060 'International Tables Vol C Tables 4.2.6.8 and 6.1.1.4'
Mo Mo -1.6832 0.6857 'International Tables Vol C Tables 4.2.6.8 and 6.1.1.4'

loop_
_geom_angle_atom_site_label_1
_geom_angle_atom_site_label_2
_geom_angle_atom_site_label_3
_geom_angle
O2 Mo1 O1 105.07(16)
O2 Mo1 O3 101.18(14)
O1 Mo1 O3 96.13(14)
O2 Mo1 O4 96.49(14)
O1 Mo1 O4 100.27(14)
O3 Mo1 O4 151.83(14)
O2 Mo1 O7 93.05(14)
O1 Mo1 O7 160.49(14)
O3 Mo1 O7 72.89(12)
O4 Mo1 O7 84.49(12)
O2 Mo1 O19 163.39(13)
O1 Mo1 O19 89.62(13)
O3 Mo1 O19 84.55(12)
O4 Mo1 O19 72.88(12)
O7 Mo1 O19 73.59(11)
O5 Mo2 O6 104.89(16)
O5 Mo2 O3 96.20(14)
O6 Mo2 O3 102.47(14)
O5 Mo2 O10 96.25(13)
O6 Mo2 O10 103.27(14)
O3 Mo2 O10 147.35(13)
O5 Mo2 O7 102.68(14)
O6 Mo2 O7 152.43(14)
O3 Mo2 O7 74.25(12)
O10 Mo2 O7 73.61(12)
O5 Mo2 O8 174.21(14)
O6 Mo2 O8 80.79(14)
O3 Mo2 O8 81.28(12)
O10 Mo2 O8 83.37(11)
O7 Mo2 O8 71.64(11)
O9 Mo3 O11 104.10(15)
O9 Mo3 O15 103.54(15)
O11 Mo3 O15 103.98(14)
O9 Mo3 O7 103.90(15)
O11 Mo3 O7 97.33(13)
O15 Mo3 O7 139.65(13)
O9 Mo3 O10 93.75(13)
O11 Mo3 O10 161.52(12)
O15 Mo3 O10 75.83(12)
O7 Mo3 O10 73.40(11)
O9 Mo3 O12 178.92(14)
O11 Mo3 O12 76.60(12)
O15 Mo3 O12 75.46(12)
O7 Mo3 O12 76.76(11)
O10 Mo3 O12 85.61(10)
O13 Mo4 O14 105.05(16)
O13 Mo4 O16 100.62(14)
O14 Mo4 O16 98.94(14)
O13 Mo4 O10 96.75(15)
O14 Mo4 O10 153.29(15)
O16 Mo4 O10 91.88(12)
O13 Mo4 N1 93.40(14)
O14 Mo4 N1 83.40(14)
O16 Mo4 N1 164.58(14)
O10 Mo4 N1 80.03(12)
O13 Mo4 O15 166.22(14)
O14 Mo4 O15 88.69(14)
O16 Mo4 O15 75.77(12)
O10 Mo4 O15 70.33(12)
N1 Mo4 O15 89.09(12)
O18 Mo5 O17 104.91(15)
O18 Mo5 O4 101.06(14)
O17 Mo5 O4 100.04(14)
O18 Mo5 O21 92.54(14)
O17 Mo5 O21 157.60(13)
O4 Mo5 O21 90.03(12)
O18 Mo5 N3 96.17(14)
O17 Mo5 N3 83.20(15)
O4 Mo5 N3 160.93(14)
O21 Mo5 N3 81.03(13)
O18 Mo5 O19 163.11(13)
O17 Mo5 O19 91.96(13)
O4 Mo5 O19 76.22(12)
O21 Mo5 O19 70.92(12)
N3 Mo5 O19 84.91(12)
O20 Mo6 O8 103.82(15)
O20 Mo6 O19 103.94(15)
O8 Mo6 O19 102.93(14)
O20 Mo6 O12 102.70(15)
O8 Mo6 O12 99.60(13)
O19 Mo6 O12 139.53(13)
O20 Mo6 O21 94.86(13)
O8 Mo6 O21 161.05(13)
O19 Mo6 O21 75.18(12)
O12 Mo6 O21 72.70(12)
O20 Mo6 O7 179.07(13)
O8 Mo6 O7 77.10(12)
O19 Mo6 O7 75.93(11)
O12 Mo6 O7 76.94(11)
O21 Mo6 O7 84.22(10)
O22 Mo7 O23 104.35(15)
O22 Mo7 O24 96.95(14)
O23 Mo7 O24 103.64(13)
O22 Mo7 O21 96.88(14)
O23 Mo7 O21 103.18(14)
O24 Mo7 O21 145.59(13)
O22 Mo7 O12 103.50(14)
O23 Mo7 O12 152.13(13)
O24 Mo7 O12 73.81(12)
O21 Mo7 O12 72.37(12)
O22 Mo7 O11 174.60(14)
O23 Mo7 O11 81.04(13)
O24 Mo7 O11 81.37(11)
O21 Mo7 O11 81.93(11)
O12 Mo7 O11 71.12(11)
O26 Mo8 O25 105.22(17)
O26 Mo8 O16 95.77(14)
O25 Mo8 O16 100.69(14)
O26 Mo8 O24 101.61(14)
O25 Mo8 O24 95.41(14)
O16 Mo8 O24 152.28(14)
O26 Mo8 O12 93.13(14)
O25 Mo8 O12 160.05(14)
O16 Mo8 O12 84.88(12)
O24 Mo8 O12 72.85(12)
O26 Mo8 O15 163.64(14)
O25 Mo8 O15 89.56(13)
O16 Mo8 O15 74.20(12)
O24 Mo8 O15 83.58(12)
O12 Mo8 O15 73.41(11)
Mo2 O3 Mo1 113.29(14)
Mo5 O4 Mo1 114.35(14)
Mo3 O7 Mo2 104.37(13)
Mo3 O7 Mo1 150.11(16)
Mo2 O7 Mo1 94.94(12)
Mo3 O7 Mo6 102.94(13)
Mo2 O7 Mo6 97.55(11)
Mo1 O7 Mo6 96.75(11)
Mo6 O8 Mo2 113.44(14)
Mo2 O10 Mo4 148.25(18)
Mo2 O10 Mo3 105.57(13)
Mo4 O10 Mo3 105.22(13)
Mo3 O11 Mo7 114.51(15)
Mo6 O12 Mo7 104.84(13)
Mo6 O12 Mo8 149.22(15)
Mo7 O12 Mo8 95.47(12)
Mo6 O12 Mo3 103.35(13)
Mo7 O12 Mo3 97.28(11)
Mo8 O12 Mo3 96.61(11)
Mo3 O15 Mo4 108.35(14)
Mo3 O15 Mo8 113.78(13)
Mo4 O15 Mo8 91.40(11)
Mo4 O16 Mo8 114.35(14)
Mo6 O19 Mo5 108.43(14)
Mo6 O19 Mo1 112.87(13)
Mo5 O19 Mo1 92.31(11)
Mo7 O21 Mo5 147.98(17)
Mo7 O21 Mo6 106.85(14)
Mo5 O21 Mo6 104.91(13)
Mo7 O24 Mo8 112.98(14)
C1 N1 N2 104.9(3)
C1 N1 Mo4 134.6(3)
N2 N1 Mo4 118.3(3)
C3 N2 N1 112.0(4)
C3 N2 H2N 126(3)
N1 N2 H2N 122(3)
N1 C1 C2 110.4(4)
N1 C1 H1 124.8
C2 C1 H1 124.8
C1 C2 C3 105.9(4)
C1 C2 H2 127.0
C3 C2 H2 127.0
N2 C3 C2 106.7(4)
N2 C3 C4 122.5(4)
C2 C3 C4 130.8(4)
C3 C4 H4A 109.5
C3 C4 H4B 109.5
H4A C4 H4B 109.5
C3 C4 H4C 109.5
H4A C4 H4C 109.5
H4B C4 H4C 109.5
C5 N3 N4 105.1(4)
C5 N3 Mo5 134.1(3)
N4 N3 Mo5 120.8(3)
C7 N4 N3 112.6(4)
C7 N4 H4N 126(3)
N3 N4 H4N 121(3)
N3 C5 C6 110.9(4)
N3 C5 H5 124.6
C6 C5 H5 124.6
C5 C6 C7 105.4(4)
C5 C6 H6 127.3
C7 C6 H6 127.3
N4 C7 C6 106.0(4)
N4 C7 C8 122.8(4)
C6 C7 C8 131.2(4)
C7 C8 H8A 109.5
C7 C8 H8B 109.5
H8A C8 H8B 109.5
C7 C8 H8C 109.5
H8A C8 H8C 109.5
H8B C8 H8C 109.5
C9 N5 N6 107.7(5)
C9 N5 H5N 136(4)
N6 N5 H5N 116(4)
C11 N6 N5 109.6(4)
C11 N6 H6N 120(4)
N5 N6 H6N 128(4)
N5 C9 C10 109.0(5)
N5 C9 H9 125.5
C10 C9 H9 125.5
C9 C10 C11 106.6(5)
C9 C10 H10 126.7
C11 C10 H10 126.7
N6 C11 C10 107.1(5)
N6 C11 C12 119.9(5)
C10 C11 C12 133.0(6)
C11 C12 H12A 109.5
C11 C12 H12B 109.5
H12A C12 H12B 109.5
C11 C12 H12C 109.5
H12A C12 H12C 109.5
H12B C12 H12C 109.5
C13 N7 N8 107.8(4)
C13 N7 H7N 129(4)
N8 N7 H7N 122(4)
C15 N8 N7 109.2(4)
C15 N8 H8N 126(4)
N7 N8 H8N 125(4)
N7 C13 C14 109.0(4)
N7 C13 H13 125.5
C14 C13 H13 125.5
C13 C14 C15 106.5(5)
C13 C14 H14 126.8
C15 C14 H14 126.8
N8 C15 C14 107.5(4)
N8 C15 C16 122.0(5)
C14 C15 C16 130.6(5)
C15 C16 H16A 109.5
C15 C16 H16B 109.5
H16A C16 H16B 109.5
C15 C16 H16C 109.5
H16A C16 H16C 109.5
H16B C16 H16C 109.5
C17 N9 N10 108.4(4)
C17 N9 H9N 121(4)
N10 N9 H9N 130(4)
N9 N10 C19 110.2(4)
N9 N10 H10N 117(4)
C19 N10 H10N 128(4)
N9 C17 C18 109.3(5)
N9 C17 H17 125.4
C18 C17 H17 125.4
C17 C18 C19 105.5(4)
C17 C18 H18 127.2
C19 C18 H18 127.2
N10 C19 C18 106.5(5)
N10 C19 C20 120.3(5)
C18 C19 C20 133.1(5)
C19 C20 H20A 109.5
C19 C20 H20B 109.5
H20A C20 H20B 109.5
C19 C20 H20C 109.5
H20A C20 H20C 109.5
H20B C20 H20C 109.5
C21 N11 N12 108.4(4)
C21 N11 H11N 133(4)
N12 N11 H11N 119(4)
C23 N12 N11 110.0(4)
C23 N12 H12N 124(4)
N11 N12 H12N 125(4)
N11 C21 C22 107.7(5)
N11 C21 H21 126.1
C22 C21 H21 126.1
C23 C22 C21 106.7(4)
C23 C22 H22 126.6
C21 C22 H22 126.6
N12 C23 C22 107.1(4)
N12 C23 C24 119.5(4)
C22 C23 C24 133.3(4)
C23 C24 H24A 109.5
C23 C24 H24B 109.5
H24A C24 H24B 109.5
C23 C24 H24C 109.5
H24A C24 H24C 109.5
H24B C24 H24C 109.5
H27A O27 H27B 107.7
H28A O28 H28B 124(6)

loop_
_geom_bond_atom_site_label_1
_geom_bond_atom_site_label_2
_geom_bond_distance
Mo1 O2 1.693(3)
Mo1 O1 1.702(3)
Mo1 O3 1.948(3)
Mo1 O4 1.975(3)
Mo1 O7 2.235(3)
Mo1 O19 2.298(3)
Mo2 O5 1.698(3)
Mo2 O6 1.714(3)
Mo2 O3 1.946(3)
Mo2 O10 1.949(3)
Mo2 O7 2.178(3)
Mo2 O8 2.393(3)
Mo3 O9 1.698(3)
Mo3 O11 1.748(3)
Mo3 O15 1.869(3)
Mo3 O7 1.973(3)
Mo3 O10 2.168(3)
Mo3 O12 2.453(3)
Mo4 O13 1.699(3)
Mo4 O14 1.723(3)
Mo4 O16 1.906(3)
Mo4 O10 2.056(3)
Mo4 N1 2.216(4)
Mo4 O15 2.261(3)
Mo5 O18 1.701(3)
Mo5 O17 1.719(3)
Mo5 O4 1.899(3)
Mo5 O21 2.063(3)
Mo5 N3 2.209(4)
Mo5 O19 2.215(3)
Mo6 O20 1.681(3)
Mo6 O8 1.758(3)
Mo6 O19 1.904(3)
Mo6 O12 1.960(3)
Mo6 O21 2.157(3)
Mo6 O7 2.454(3)
Mo7 O22 1.700(3)
Mo7 O23 1.719(3)
Mo7 O24 1.938(3)
Mo7 O21 1.939(3)
Mo7 O12 2.189(3)
Mo7 O11 2.380(3)
Mo8 O26 1.686(3)
Mo8 O25 1.704(3)
Mo8 O16 1.964(3)
Mo8 O24 1.966(3)
Mo8 O12 2.209(3)
Mo8 O15 2.282(3)
N1 C1 1.354(6)
N1 N2 1.358(5)
N2 C3 1.334(6)
N2 H2N 0.849(5)
C1 C2 1.378(6)
C1 H1 0.9500
C2 C3 1.389(6)
C2 H2 0.9500
C3 C4 1.493(6)
C4 H4A 0.9800
C4 H4B 0.9800
C4 H4C 0.9800
N3 C5 1.333(6)
N3 N4 1.357(5)
N4 C7 1.336(6)
N4 H4N 0.850(5)
C5 C6 1.392(6)
C5 H5 0.9500
C6 C7 1.396(6)
C6 H6 0.9500
C7 C8 1.484(6)
C8 H8A 0.9800
C8 H8B 0.9800
C8 H8C 0.9800
N5 C9 1.319(7)
N5 N6 1.349(6)
N5 H5N 0.850(5)
N6 C11 1.327(7)
N6 H6N 0.851(5)
C9 C10 1.362(9)
C9 H9 0.9500
C10 C11 1.374(8)
C10 H10 0.9500
C11 C12 1.526(9)
C12 H12A 0.9800
C12 H12B 0.9800
C12 H12C 0.9800
N7 C13 1.324(7)
N7 N8 1.360(5)
N7 H7N 0.849(5)
N8 C15 1.324(6)
N8 H8N 0.852(5)
C13 C14 1.364(7)
C13 H13 0.9500
C14 C15 1.384(7)
C14 H14 0.9500
C15 C16 1.494(7)
C16 H16A 0.9800
C16 H16B 0.9800
C16 H16C 0.9800
N9 C17 1.312(6)
N9 N10 1.327(6)
N9 H9N 0.849(5)
N10 C19 1.327(7)
N10 H10N 0.850(5)
C17 C18 1.368(8)
C17 H17 0.9500
C18 C19 1.396(7)
C18 H18 0.9500
C19 C20 1.500(8)
C20 H20A 0.9800
C20 H20B 0.9800
C20 H20C 0.9800
N11 C21 1.339(6)
N11 N12 1.339(6)
N11 H11N 0.850(5)
N12 C23 1.336(6)
N12 H12N 0.850(5)
C21 C22 1.386(7)
C21 H21 0.9500
C22 C23 1.379(7)
C22 H22 0.9500
C23 C24 1.489(7)
C24 H24A 0.9800
C24 H24B 0.9800
C24 H24C 0.9800
O27 H27A 0.8500
O27 H27B 0.8500
O28 H28A 0.76(6)
O28 H28B 0.80(7)

loop_
_geom_hbond_atom_site_label_D
_geom_hbond_atom_site_label_H
_geom_hbond_atom_site_label_A
_geom_hbond_distance_DH
_geom_hbond_distance_HA
_geom_hbond_distance_DA
_geom_hbond_angle_DHA
_geom_hbond_site_symmetry_A
N8 H8N O27 0.852(5) 1.88(2) 2.697(5) 159(5) .
O28 H28A O19 0.76(6) 2.14(6) 2.809(5) 148(6) 1_545
O27 H27B O1 0.85 2.00 2.830(5) 166.8 1_545
O27 H27A O9 0.85 2.54 2.966(4) 112.3 2_564
N12 H12N O16 0.850(5) 1.96(3) 2.700(5) 145(5) 4_464
N10 H10N O4 0.850(5) 1.91(2) 2.709(5) 155(5) 2_564
N8 H8N O27 0.852(5) 1.88(2) 2.697(5) 159(5) .
N6 H6N O24 0.851(5) 1.812(8) 2.661(5) 175(6) 2_564
N4 H4N O14 0.850(5) 1.989(14) 2.820(5) 165(5) 2_574
N2 H2N O14 0.849(5) 2.33(4) 2.768(5) 112(4) .
N2 H2N O17 0.849(5) 1.965(15) 2.790(5) 164(5) 2_575
N7 H7N O3 0.849(5) 1.819(18) 2.633(5) 160(5) 1_545
N9 H9N O23 0.849(5) 2.01(2) 2.811(5) 156(5) 2_564
N11 H11N O6 0.850(5) 1.989(9) 2.837(5) 175(5) 4_464

loop_
_geom_torsion_atom_site_label_1
_geom_torsion_atom_site_label_2
_geom_torsion_atom_site_label_3
_geom_torsion_atom_site_label_4
_geom_torsion
O5 Mo2 O3 Mo1 -82.97(18)
O6 Mo2 O3 Mo1 170.25(17)
O10 Mo2 O3 Mo1 28.9(3)
O7 Mo2 O3 Mo1 18.50(14)
O8 Mo2 O3 Mo1 91.78(16)
O2 Mo1 O3 Mo2 71.63(19)
O1 Mo1 O3 Mo2 178.35(17)
O4 Mo1 O3 Mo2 -56.2(3)
O7 Mo1 O3 Mo2 -18.14(14)
O19 Mo1 O3 Mo2 -92.61(16)
O18 Mo5 O4 Mo1 -179.03(16)
O17 Mo5 O4 Mo1 -71.52(18)
O21 Mo5 O4 Mo1 88.37(17)
N3 Mo5 O4 Mo1 26.8(5)
O19 Mo5 O4 Mo1 18.04(14)
O2 Mo1 O4 Mo5 175.39(17)
O1 Mo1 O4 Mo5 68.74(19)
O3 Mo1 O4 Mo5 -55.9(3)
O7 Mo1 O4 Mo5 -92.16(17)
O19 Mo1 O4 Mo5 -17.66(14)
O9 Mo3 O7 Mo2 77.18(16)
O11 Mo3 O7 Mo2 -176.27(13)
O15 Mo3 O7 Mo2 -54.4(2)
O10 Mo3 O7 Mo2 -12.63(11)
O12 Mo3 O7 Mo2 -101.94(12)
O9 Mo3 O7 Mo1 -51.5(3)
O11 Mo3 O7 Mo1 55.1(3)
O15 Mo3 O7 Mo1 176.9(2)
O10 Mo3 O7 Mo1 -141.3(3)
O12 Mo3 O7 Mo1 129.4(3)
O9 Mo3 O7 Mo6 178.60(13)
O11 Mo3 O7 Mo6 -74.84(14)
O15 Mo3 O7 Mo6 47.0(2)
O10 Mo3 O7 Mo6 88.80(12)
O12 Mo3 O7 Mo6 -0.52(11)
O5 Mo2 O7 Mo3 -78.82(17)
O6 Mo2 O7 Mo3 101.4(3)
O3 Mo2 O7 Mo3 -171.77(16)
O10 Mo2 O7 Mo3 14.05(12)
O8 Mo2 O7 Mo3 102.38(14)
O5 Mo2 O7 Mo1 78.18(14)
O6 Mo2 O7 Mo1 -101.6(3)
O3 Mo2 O7 Mo1 -14.77(11)
O10 Mo2 O7 Mo1 171.05(13)
O8 Mo2 O7 Mo1 -100.61(12)
O5 Mo2 O7 Mo6 175.68(12)
O6 Mo2 O7 Mo6 -4.1(3)
O3 Mo2 O7 Mo6 82.73(13)
O10 Mo2 O7 Mo6 -91.45(12)
O8 Mo2 O7 Mo6 -3.12(10)
O2 Mo1 O7 Mo3 44.7(3)
O1 Mo1 O7 Mo3 -156.9(3)
O3 Mo1 O7 Mo3 145.4(3)
O4 Mo1 O7 Mo3 -51.6(3)
O19 Mo1 O7 Mo3 -125.3(3)
O2 Mo1 O7 Mo2 -85.90(14)
O1 Mo1 O7 Mo2 72.5(4)
O3 Mo1 O7 Mo2 14.86(11)
O4 Mo1 O7 Mo2 177.87(12)
O19 Mo1 O7 Mo2 104.13(13)
O2 Mo1 O7 Mo6 175.88(13)
O1 Mo1 O7 Mo6 -25.7(4)
O3 Mo1 O7 Mo6 -83.36(12)
O4 Mo1 O7 Mo6 79.65(11)
O19 Mo1 O7 Mo6 5.90(10)
O8 Mo6 O7 Mo3 -102.57(15)
O19 Mo6 O7 Mo3 150.32(15)
O12 Mo6 O7 Mo3 0.65(14)
O21 Mo6 O7 Mo3 74.19(13)
O8 Mo6 O7 Mo2 4.13(13)
O19 Mo6 O7 Mo2 -102.97(14)
O12 Mo6 O7 Mo2 107.36(12)
O21 Mo6 O7 Mo2 -179.10(12)
O8 Mo6 O7 Mo1 100.05(13)
O19 Mo6 O7 Mo1 -7.05(12)
O12 Mo6 O7 Mo1 -156.72(11)
O21 Mo6 O7 Mo1 -83.18(12)
O20 Mo6 O8 Mo2 176.09(15)
O19 Mo6 O8 Mo2 67.97(15)
O12 Mo6 O8 Mo2 -78.17(15)
O21 Mo6 O8 Mo2 -14.0(5)
O7 Mo6 O8 Mo2 -4.06(12)
O6 Mo2 O8 Mo6 -175.76(17)
O3 Mo2 O8 Mo6 -71.50(16)
O10 Mo2 O8 Mo6 79.59(16)
O7 Mo2 O8 Mo6 4.70(14)
O5 Mo2 O10 Mo4 -106.0(3)
O6 Mo2 O10 Mo4 1.0(3)
O3 Mo2 O10 Mo4 142.2(3)
O7 Mo2 O10 Mo4 152.6(3)
O8 Mo2 O10 Mo4 79.9(3)
O5 Mo2 O10 Mo3 88.58(15)
O6 Mo2 O10 Mo3 -164.48(14)
O3 Mo2 O10 Mo3 -23.3(3)
O7 Mo2 O10 Mo3 -12.84(11)
O8 Mo2 O10 Mo3 -85.60(12)
O13 Mo4 O10 Mo2 13.3(3)
O14 Mo4 O10 Mo2 158.1(3)
O16 Mo4 O10 Mo2 -87.6(3)
N1 Mo4 O10 Mo2 105.6(3)
O15 Mo4 O10 Mo2 -161.8(3)
O13 Mo4 O10 Mo3 178.79(13)
O14 Mo4 O10 Mo3 -36.4(3)
O16 Mo4 O10 Mo3 77.86(13)
N1 Mo4 O10 Mo3 -88.93(13)
O15 Mo4 O10 Mo3 3.70(11)
O9 Mo3 O10 Mo2 -89.18(15)
O11 Mo3 O10 Mo2 76.0(4)
O15 Mo3 O10 Mo2 167.79(15)
O7 Mo3 O10 Mo2 14.21(12)
O12 Mo3 O10 Mo2 91.69(13)
O9 Mo3 O10 Mo4 98.69(15)
O11 Mo3 O10 Mo4 -96.1(4)
O15 Mo3 O10 Mo4 -4.34(12)
O7 Mo3 O10 Mo4 -157.92(15)
O12 Mo3 O10 Mo4 -80.44(12)
O9 Mo3 O11 Mo7 -173.60(15)
O15 Mo3 O11 Mo7 -65.46(16)
O7 Mo3 O11 Mo7 80.02(16)
O10 Mo3 O11 Mo7 21.6(5)
O12 Mo3 O11 Mo7 5.56(12)
O23 Mo7 O11 Mo3 174.73(17)
O24 Mo7 O11 Mo3 69.34(16)
O21 Mo7 O11 Mo3 -80.47(17)
O12 Mo7 O11 Mo3 -6.41(14)
O20 Mo6 O12 Mo7 -78.25(15)
O8 Mo6 O12 Mo7 175.11(13)
O19 Mo6 O12 Mo7 51.9(2)
O21 Mo6 O12 Mo7 12.94(11)
O7 Mo6 O12 Mo7 100.88(12)
O20 Mo6 O12 Mo8 51.4(3)
O8 Mo6 O12 Mo8 -55.3(3)
O19 Mo6 O12 Mo8 -178.5(2)
O21 Mo6 O12 Mo8 142.5(3)
O7 Mo6 O12 Mo8 -129.5(3)
O20 Mo6 O12 Mo3 -179.65(13)
O8 Mo6 O12 Mo3 73.71(14)
O19 Mo6 O12 Mo3 -49.5(2)
O21 Mo6 O12 Mo3 -88.46(12)
O7 Mo6 O12 Mo3 -0.52(12)
O22 Mo7 O12 Mo6 78.58(17)
O23 Mo7 O12 Mo6 -99.3(3)
O24 Mo7 O12 Mo6 172.01(16)
O21 Mo7 O12 Mo6 -14.45(13)
O11 Mo7 O12 Mo6 -101.76(14)
O22 Mo7 O12 Mo8 -78.08(14)
O23 Mo7 O12 Mo8 104.0(3)
O24 Mo7 O12 Mo8 15.35(11)
O21 Mo7 O12 Mo8 -171.12(14)
O11 Mo7 O12 Mo8 101.58(12)
O22 Mo7 O12 Mo3 -175.48(12)
O23 Mo7 O12 Mo3 6.6(3)
O24 Mo7 O12 Mo3 -82.05(12)
O21 Mo7 O12 Mo3 91.49(12)
O11 Mo7 O12 Mo3 4.18(9)
O26 Mo8 O12 Mo6 -45.6(3)
O25 Mo8 O12 Mo6 157.4(3)
O16 Mo8 O12 Mo6 49.9(3)
O24 Mo8 O12 Mo6 -146.8(3)
O15 Mo8 O12 Mo6 125.0(3)
O26 Mo8 O12 Mo7 85.99(14)
O25 Mo8 O12 Mo7 -71.1(4)
O16 Mo8 O12 Mo7 -178.49(12)
O24 Mo8 O12 Mo7 -15.20(11)
O15 Mo8 O12 Mo7 -103.47(13)
O26 Mo8 O12 Mo3 -176.00(13)
O25 Mo8 O12 Mo3 26.9(4)
O16 Mo8 O12 Mo3 -80.48(11)
O24 Mo8 O12 Mo3 82.81(12)
O15 Mo8 O12 Mo3 -5.46(10)
O11 Mo3 O12 Mo6 101.65(15)
O15 Mo3 O12 Mo6 -149.79(16)
O7 Mo3 O12 Mo6 0.65(14)
O10 Mo3 O12 Mo6 -73.30(13)
O11 Mo3 O12 Mo7 -5.55(12)
O15 Mo3 O12 Mo7 103.02(14)
O7 Mo3 O12 Mo7 -106.54(12)
O10 Mo3 O12 Mo7 179.50(12)
O11 Mo3 O12 Mo8 -101.95(13)
O15 Mo3 O12 Mo8 6.61(12)
O7 Mo3 O12 Mo8 157.05(11)
O10 Mo3 O12 Mo8 83.09(12)
O9 Mo3 O15 Mo4 -86.48(16)
O11 Mo3 O15 Mo4 164.96(13)
O7 Mo3 O15 Mo4 45.2(2)
O10 Mo3 O15 Mo4 4.01(11)
O12 Mo3 O15 Mo4 93.09(13)
O9 Mo3 O15 Mo8 173.48(15)
O11 Mo3 O15 Mo8 64.92(17)
O7 Mo3 O15 Mo8 -54.8(3)
O10 Mo3 O15 Mo8 -96.02(15)
O12 Mo3 O15 Mo8 -6.94(13)
O13 Mo4 O15 Mo3 -25.3(6)
O14 Mo4 O15 Mo3 158.79(16)
O16 Mo4 O15 Mo3 -101.64(15)
O10 Mo4 O15 Mo3 -4.36(12)
N1 Mo4 O15 Mo3 75.37(15)
O13 Mo4 O15 Mo8 90.4(6)
O14 Mo4 O15 Mo8 -85.54(13)
O16 Mo4 O15 Mo8 14.02(11)
O10 Mo4 O15 Mo8 111.30(12)
N1 Mo4 O15 Mo8 -168.97(12)
O26 Mo8 O15 Mo3 43.4(5)
O25 Mo8 O15 Mo3 -161.68(18)
O16 Mo8 O15 Mo3 97.08(17)
O24 Mo8 O15 Mo3 -66.18(16)
O12 Mo8 O15 Mo3 7.79(14)
O26 Mo8 O15 Mo4 -67.4(5)
O25 Mo8 O15 Mo4 87.54(14)
O16 Mo8 O15 Mo4 -13.71(11)
O24 Mo8 O15 Mo4 -176.97(12)
O12 Mo8 O15 Mo4 -102.99(12)
O13 Mo4 O16 Mo8 175.62(17)
O14 Mo4 O16 Mo8 68.34(19)
O10 Mo4 O16 Mo8 -87.16(17)
N1 Mo4 O16 Mo8 -29.3(6)
O15 Mo4 O16 Mo8 -18.00(14)
O26 Mo8 O16 Mo4 -175.22(17)
O25 Mo8 O16 Mo4 -68.51(19)
O24 Mo8 O16 Mo4 55.9(3)
O12 Mo8 O16 Mo4 92.14(17)
O15 Mo8 O16 Mo4 17.96(14)
O20 Mo6 O19 Mo5 85.69(16)
O8 Mo6 O19 Mo5 -166.28(13)
O12 Mo6 O19 Mo5 -44.1(2)
O21 Mo6 O19 Mo5 -5.71(11)
O7 Mo6 O19 Mo5 -93.36(12)
O20 Mo6 O19 Mo1 -173.55(15)
O8 Mo6 O19 Mo1 -65.53(17)
O12 Mo6 O19 Mo1 56.7(3)
O21 Mo6 O19 Mo1 95.04(15)
O7 Mo6 O19 Mo1 7.39(13)
O18 Mo5 O19 Mo6 18.3(5)
O17 Mo5 O19 Mo6 -159.13(15)
O4 Mo5 O19 Mo6 101.01(15)
O21 Mo5 O19 Mo6 6.11(12)
N3 Mo5 O19 Mo6 -76.13(15)
O18 Mo5 O19 Mo1 -96.7(4)
O17 Mo5 O19 Mo1 85.81(13)
O4 Mo5 O19 Mo1 -14.04(11)
O21 Mo5 O19 Mo1 -108.94(12)
N3 Mo5 O19 Mo1 168.81(13)
O2 Mo1 O19 Mo6 -45.7(5)
O1 Mo1 O19 Mo6 161.72(17)
O3 Mo1 O19 Mo6 65.52(16)
O4 Mo1 O19 Mo6 -97.41(17)
O7 Mo1 O19 Mo6 -8.21(14)
O2 Mo1 O19 Mo5 65.4(5)
O1 Mo1 O19 Mo5 -87.16(13)
O3 Mo1 O19 Mo5 176.65(11)
O4 Mo1 O19 Mo5 13.72(11)
O7 Mo1 O19 Mo5 102.91(11)
O22 Mo7 O21 Mo5 98.8(3)
O23 Mo7 O21 Mo5 -7.8(3)
O24 Mo7 O21 Mo5 -148.2(2)
O12 Mo7 O21 Mo5 -159.2(3)
O11 Mo7 O21 Mo5 -86.5(3)
O22 Mo7 O21 Mo6 -88.78(15)
O23 Mo7 O21 Mo6 164.68(13)
O24 Mo7 O21 Mo6 24.3(3)
O12 Mo7 O21 Mo6 13.25(11)
O11 Mo7 O21 Mo6 85.91(13)
O18 Mo5 O21 Mo7 -9.2(3)
O17 Mo5 O21 Mo7 -150.9(3)
O4 Mo5 O21 Mo7 91.8(3)
N3 Mo5 O21 Mo7 -105.1(3)
O19 Mo5 O21 Mo7 167.2(3)
O18 Mo5 O21 Mo6 178.24(14)
O17 Mo5 O21 Mo6 36.6(4)
O4 Mo5 O21 Mo6 -80.69(13)
N3 Mo5 O21 Mo6 82.39(14)
O19 Mo5 O21 Mo6 -5.29(10)
O20 Mo6 O21 Mo7 87.01(16)
O8 Mo6 O21 Mo7 -83.1(4)
O19 Mo6 O21 Mo7 -169.84(15)
O12 Mo6 O21 Mo7 -14.80(13)
O7 Mo6 O21 Mo7 -92.89(13)
O20 Mo6 O21 Mo5 -97.13(15)
O8 Mo6 O21 Mo5 92.7(4)
O19 Mo6 O21 Mo5 6.03(12)
O12 Mo6 O21 Mo5 161.06(15)
O7 Mo6 O21 Mo5 82.97(12)
O22 Mo7 O24 Mo8 83.34(17)
O23 Mo7 O24 Mo8 -170.01(15)
O21 Mo7 O24 Mo8 -29.7(3)
O12 Mo7 O24 Mo8 -18.76(14)
O11 Mo7 O24 Mo8 -91.49(15)
O26 Mo8 O24 Mo7 -71.02(19)
O25 Mo8 O24 Mo7 -177.80(16)
O16 Mo8 O24 Mo7 56.7(3)
O12 Mo8 O24 Mo7 18.69(14)
O15 Mo8 O24 Mo7 93.26(15)
O13 Mo4 N1 C1 78.2(5)
O14 Mo4 N1 C1 -177.0(5)
O16 Mo4 N1 C1 -77.3(7)
O10 Mo4 N1 C1 -18.0(4)
O15 Mo4 N1 C1 -88.2(4)
O13 Mo4 N1 N2 -82.0(3)
O14 Mo4 N1 N2 22.7(3)
O16 Mo4 N1 N2 122.5(5)
O10 Mo4 N1 N2 -178.3(3)
O15 Mo4 N1 N2 111.5(3)
C1 N1 N2 C3 0.1(5)
Mo4 N1 N2 C3 165.7(3)
N2 N1 C1 C2 -1.0(5)
Mo4 N1 C1 C2 -163.1(3)
N1 C1 C2 C3 1.5(5)
N1 N2 C3 C2 0.8(5)
N1 N2 C3 C4 178.9(4)
C1 C2 C3 N2 -1.4(5)
C1 C2 C3 C4 -179.3(5)
O18 Mo5 N3 C5 -62.5(5)
O17 Mo5 N3 C5 -166.8(5)
O4 Mo5 N3 C5 92.1(6)
O21 Mo5 N3 C5 29.1(4)
O19 Mo5 N3 C5 100.6(4)
O18 Mo5 N3 N4 116.9(3)
O17 Mo5 N3 N4 12.5(3)
O4 Mo5 N3 N4 -88.6(5)
O21 Mo5 N3 N4 -151.5(3)
O19 Mo5 N3 N4 -80.1(3)
C5 N3 N4 C7 -0.2(5)
Mo5 N3 N4 C7 -179.7(3)
N4 N3 C5 C6 -0.4(5)
Mo5 N3 C5 C6 179.0(3)
N3 C5 C6 C7 0.9(6)
N3 N4 C7 C6 0.7(5)
N3 N4 C7 C8 -179.2(4)
C5 C6 C7 N4 -0.9(5)
C5 C6 C7 C8 179.0(5)
C9 N5 N6 C11 0.9(6)
N6 N5 C9 C10 -1.0(7)
N5 C9 C10 C11 0.8(7)
N5 N6 C11 C10 -0.3(6)
N5 N6 C11 C12 -178.6(5)
C9 C10 C11 N6 -0.3(7)
C9 C10 C11 C12 177.6(6)
C13 N7 N8 C15 0.0(6)
N8 N7 C13 C14 -1.0(6)
N7 C13 C14 C15 1.6(6)
N7 N8 C15 C14 1.0(6)
N7 N8 C15 C16 -178.9(5)
C13 C14 C15 N8 -1.6(6)
C13 C14 C15 C16 178.4(6)
C17 N9 N10 C19 -0.4(5)
N10 N9 C17 C18 0.2(6)
N9 C17 C18 C19 0.1(6)
N9 N10 C19 C18 0.4(6)
N9 N10 C19 C20 -178.4(5)
C17 C18 C19 N10 -0.3(6)
C17 C18 C19 C20 178.2(7)
C21 N11 N12 C23 0.6(6)
N12 N11 C21 C22 -1.3(6)
N11 C21 C22 C23 1.5(6)
N11 N12 C23 C22 0.3(6)
N11 N12 C23 C24 179.1(5)
C21 C22 C23 N12 -1.1(6)
C21 C22 C23 C24 -179.6(6)
